data_4514022
loop_
_publ_author_name
'Gong, Teng'
'Yang, Xiao'
'Fang, Jia-Jia'
'Sui, Qi'
'Xi, Fu-Gui'
'Gao, En-Qing'

_publ_section_title
;
 Distinct Chromic and Magnetic Properties of Metal-Organic Frameworks with
 a Redox Ligand.
;
_journal_issue 6
_journal_name_full 'ACS applied materials &amp; interfaces'
_journal_page_first 5503
_journal_page_last 5512
_journal_paper_doi 10.1021/acsami.6b15540
_journal_volume 9
_journal_year 2017
_chemical_formula_sum 'C28 H18 Co3 N14 O8'
_chemical_formula_weight 855.35
_chemical_name_systematic
;
 ?
;
_space_group_crystal_system triclinic
_space_group_IT_number 2
_space_group_name_Hall '-P 1'
_space_group_name_H-M_alt 'P -1'
_symmetry_space_group_name_Hall '-P 1'
_symmetry_space_group_name_H-M 'P -1'
_atom_sites_solution_hydrogens geom
_audit_creation_method SHELXL-2014
_cell_angle_alpha 62.920(3)
_cell_angle_beta 86.045(3)
_cell_angle_gamma 83.467(3)
_cell_formula_units_Z 1
_cell_length_a 9.2232(6)
_cell_length_b 9.4833(6)
_cell_length_c 9.9839(7)
_cell_measurement_reflns_used 7977
_cell_measurement_temperature 150(2)
_cell_measurement_theta_max 68.202
_cell_measurement_theta_min 4.827
_cell_volume 772.33(9)
_computing_structure_refinement 'SHELXL-2014 (Sheldrick, 2014)'
_diffrn_ambient_temperature 150(2)
_diffrn_measured_fraction_theta_full 0.915
_diffrn_measured_fraction_theta_max 0.970
_diffrn_measurement_device_type 'CCD area detector'
_diffrn_measurement_method 'phi and omega scans'
_diffrn_radiation_type CuK\a
_diffrn_radiation_wavelength 1.54178
_diffrn_reflns_av_R_equivalents 0.0556
_diffrn_reflns_av_unetI/netI 0.0365
_diffrn_reflns_Laue_measured_fraction_full 0.915
_diffrn_reflns_Laue_measured_fraction_max 0.970
_diffrn_reflns_limit_h_max 10
_diffrn_reflns_limit_h_min -10
_diffrn_reflns_limit_k_max 11
_diffrn_reflns_limit_k_min -11
_diffrn_reflns_limit_l_max 11
_diffrn_reflns_limit_l_min -11
_diffrn_reflns_number 14033
_diffrn_reflns_point_group_measured_fraction_full 0.915
_diffrn_reflns_point_group_measured_fraction_max 0.970
_diffrn_reflns_theta_full 67.679
_diffrn_reflns_theta_max 64.907
_diffrn_reflns_theta_min 6.809
_exptl_absorpt_coefficient_mu 13.153
_exptl_crystal_colour red
_exptl_crystal_density_diffrn 1.839
_exptl_crystal_description block
_exptl_crystal_F_000 429
_refine_diff_density_max 0.697
_refine_diff_density_min -0.763
_refine_diff_density_rms 0.134
_refine_ls_extinction_method none
_refine_ls_goodness_of_fit_ref 1.174
_refine_ls_hydrogen_treatment constr
_refine_ls_matrix_type full
_refine_ls_number_parameters 217
_refine_ls_number_reflns 2549
_refine_ls_number_restraints 0
_refine_ls_restrained_S_all 1.174
_refine_ls_R_factor_all 0.1170
_refine_ls_R_factor_gt 0.1085
_refine_ls_shift/su_max 0.000
_refine_ls_shift/su_mean 0.000
_refine_ls_structure_factor_coef Fsqd
_refine_ls_weighting_details 'w=1/[\s^2^(Fo^2^)+(0.0930P)^2^+2.0824P] where P=(Fo^2^+2Fc^2^)/3'
_refine_ls_weighting_scheme calc
_refine_ls_wR_factor_gt 0.2544
_refine_ls_wR_factor_ref 0.2599
_reflns_Friedel_coverage 0.000
_reflns_number_gt 2084
_reflns_number_total 2549
_reflns_threshold_expression 'I > 2\s(I)'
_cod_data_source_file am6b15540_si_002.cif
_cod_data_source_block compound_1
_cod_depositor_comments 'Adding full bibliography for 4514022.cif.'
_cod_database_code 4514022
_shelx_space_group_comment
;
The symmetry employed for this shelxl refinement is uniquely defined
by the following loop, which should always be used as a source of
symmetry information in preference to the above space-group names.
They are only intended as comments.
;
_shelxl_version_number 2014-3

loop_
_space_group_symop_operation_xyz
'x, y, z'
'-x, -y, -z'

loop_
_atom_site_label
_atom_site_type_symbol
_atom_site_fract_x
_atom_site_fract_y
_atom_site_fract_z
_atom_site_U_iso_or_equiv
_atom_site_adp_type
_atom_site_occupancy
_atom_site_site_symmetry_order
_atom_site_calc_flag
_atom_site_refinement_flags_posn
_atom_site_refinement_flags_adp
_atom_site_refinement_flags_occupancy
Co1 Co 0.16661(14) 0.00180(15) 0.50853(15) 0.0798(6) Uani 1 1 d . . .
Co2 Co 0.5000 0.0000 0.5000 0.0827(7) Uani 1 2 d S . P
C1 C 0.2703(11) 0.2714(11) 0.4152(11) 0.088(2) Uani 1 1 d . . .
C2 C 0.3446(6) 0.4242(5) 0.3511(6) 0.081(2) Uani 1 1 d G . .
C3 C 0.3029(5) 0.5418(6) 0.3962(6) 0.078(2) Uani 1 1 d G . .
H3A H 0.2197 0.5327 0.4604 0.094 Uiso 1 1 calc R U .
C4 C 0.3828(6) 0.6728(5) 0.3475(6) 0.0755(19) Uani 1 1 d G . .
C5 C 0.5044(6) 0.6862(5) 0.2536(6) 0.081(2) Uani 1 1 d G . .
H5A H 0.5590 0.7757 0.2203 0.097 Uiso 1 1 calc R U .
C6 C 0.5461(5) 0.5685(6) 0.2085(6) 0.085(2) Uani 1 1 d G . .
C7 C 0.4662(6) 0.4375(6) 0.2572(6) 0.082(2) Uani 1 1 d G . .
H7A H 0.4947 0.3571 0.2264 0.098 Uiso 1 1 calc R U .
C8 C 0.6744(11) 0.5781(13) 0.0988(13) 0.104(3) Uani 1 1 d . . .
H8A H 0.7347 0.4747 0.1391 0.124 Uiso 1 1 calc R U .
H8B H 0.6357 0.5978 0.0011 0.124 Uiso 1 1 calc R U .
N7 N 0.7660(6) 0.7029(7) 0.0744(7) 0.094(2) Uani 1 1 d G . .
C9 C 0.8651(8) 0.6824(7) 0.1819(6) 0.121(4) Uani 1 1 d G . .
H9A H 0.8703 0.5881 0.2747 0.145 Uiso 1 1 calc R U .
C10 C 0.9566(7) 0.8001(8) 0.1538(6) 0.117(4) Uani 1 1 d G . .
H10A H 1.0244 0.7861 0.2273 0.140 Uiso 1 1 calc R U .
C11 C 0.9490(6) 0.9382(7) 0.0181(7) 0.083(2) Uani 1 1 d G . .
C12 C 0.8499(7) 0.9586(6) -0.0895(6) 0.096(3) Uani 1 1 d G . .
H12A H 0.8447 1.0530 -0.1822 0.115 Uiso 1 1 calc R U .
C13 C 0.7584(6) 0.8410(8) -0.0613(7) 0.105(3) Uani 1 1 d G . .
H13A H 0.6906 0.8550 -0.1348 0.126 Uiso 1 1 calc R U .
C14 C 0.3505(9) 0.7954(9) 0.4050(9) 0.0745(19) Uani 1 1 d . . .
N1 N 0.3345(8) -0.0947(9) 0.6672(9) 0.0844(19) Uani 1 1 d . . .
N2 N 0.3424(9) -0.1068(10) 0.7886(11) 0.100(2) Uani 1 1 d . . .
N3 N 0.3556(13) -0.1224(17) 0.9035(13) 0.151(4) Uani 1 1 d . . .
N4 N -0.0028(7) -0.1034(9) 0.6548(9) 0.0854(19) Uani 1 1 d . . .
N5 N 0.0026(9) -0.2419(11) 0.7435(10) 0.104(2) Uani 1 1 d . . .
N6 N 0.0027(12) -0.3679(13) 0.8288(12) 0.138(4) Uani 1 1 d . . .
O1 O 0.3206(6) 0.1666(6) 0.3726(7) 0.0827(15) Uani 1 1 d . . .
O2 O 0.1648(8) 0.2499(7) 0.5042(8) 0.0979(18) Uani 1 1 d . . .
O3 O 0.2246(6) 0.8187(7) 0.4476(7) 0.0843(15) Uani 1 1 d . . .
O4 O 0.4575(6) 0.8669(7) 0.4000(7) 0.0858(16) Uani 1 1 d . . .

loop_
_atom_site_aniso_label
_atom_site_aniso_U_11
_atom_site_aniso_U_22
_atom_site_aniso_U_33
_atom_site_aniso_U_23
_atom_site_aniso_U_13
_atom_site_aniso_U_12
Co1 0.0798(9) 0.0740(9) 0.0924(10) -0.0425(7) 0.0044(7) -0.0148(6)
Co2 0.0833(12) 0.0837(12) 0.0978(14) -0.0534(11) 0.0026(10) -0.0196(9)
C1 0.094(6) 0.083(5) 0.094(6) -0.044(5) -0.006(5) -0.014(5)
C2 0.087(5) 0.074(5) 0.094(6) -0.045(4) -0.005(4) -0.012(4)
C3 0.077(5) 0.082(5) 0.086(5) -0.046(4) 0.000(4) -0.010(4)
C4 0.077(5) 0.072(4) 0.083(5) -0.039(4) -0.005(4) -0.010(4)
C5 0.088(5) 0.071(5) 0.089(5) -0.039(4) -0.002(4) -0.018(4)
C6 0.084(5) 0.091(6) 0.091(6) -0.049(5) -0.002(4) -0.015(4)
C7 0.087(5) 0.078(5) 0.094(6) -0.049(4) 0.002(4) -0.015(4)
C8 0.103(7) 0.104(7) 0.133(8) -0.076(6) 0.019(6) -0.032(5)
N7 0.089(5) 0.105(5) 0.104(5) -0.061(5) 0.015(4) -0.025(4)
C9 0.135(9) 0.110(8) 0.101(7) -0.029(6) 0.004(7) -0.038(7)
C10 0.118(8) 0.122(8) 0.103(7) -0.034(6) -0.016(6) -0.047(7)
C11 0.080(5) 0.093(6) 0.085(5) -0.048(5) 0.006(4) -0.015(4)
C12 0.102(7) 0.091(6) 0.097(6) -0.043(5) -0.004(5) -0.022(5)
C13 0.105(7) 0.121(8) 0.110(7) -0.066(7) -0.004(6) -0.022(6)
C14 0.076(5) 0.069(4) 0.081(5) -0.034(4) -0.008(4) -0.008(4)
N1 0.079(4) 0.089(5) 0.093(5) -0.046(4) 0.002(4) -0.019(4)
N2 0.108(6) 0.108(6) 0.085(6) -0.047(5) -0.004(4) -0.003(5)
N3 0.143(9) 0.215(13) 0.099(7) -0.077(8) -0.012(6) 0.002(8)
N4 0.070(4) 0.088(5) 0.091(5) -0.034(4) 0.003(3) -0.011(3)
N5 0.094(5) 0.089(6) 0.101(6) -0.020(5) 0.006(4) -0.007(4)
N6 0.137(8) 0.096(6) 0.127(8) -0.007(6) 0.005(6) 0.000(6)
O1 0.087(4) 0.072(3) 0.098(4) -0.045(3) 0.004(3) -0.021(3)
O2 0.110(5) 0.087(4) 0.108(4) -0.052(4) 0.015(4) -0.027(3)
O3 0.080(4) 0.082(3) 0.108(4) -0.058(3) -0.001(3) -0.009(3)
O4 0.089(4) 0.088(4) 0.102(4) -0.059(3) 0.005(3) -0.024(3)

loop_
_atom_type_symbol
_atom_type_description
_atom_type_scat_dispersion_real
_atom_type_scat_dispersion_imag
_atom_type_scat_source
C C 0.0181 0.0091 'International Tables Vol C Tables 4.2.6.8 and 6.1.1.4'
Co Co -2.3653 3.6143 'International Tables Vol C Tables 4.2.6.8 and 6.1.1.4'
N N 0.0311 0.0180 'International Tables Vol C Tables 4.2.6.8 and 6.1.1.4'
O O 0.0492 0.0322 'International Tables Vol C Tables 4.2.6.8 and 6.1.1.4'
H H 0.0000 0.0000 'International Tables Vol C Tables 4.2.6.8 and 6.1.1.4'

loop_
_geom_angle_atom_site_label_1
_geom_angle_atom_site_label_2
_geom_angle_atom_site_label_3
_geom_angle
_geom_angle_site_symmetry_1
_geom_angle_site_symmetry_3
N4 Co1 N4 84.4(3) . 2_556
N4 Co1 O3 96.7(3) . 1_545
N4 Co1 O3 91.4(3) 2_556 1_545
N4 Co1 N1 97.2(3) . .
N4 Co1 N1 178.3(3) 2_556 .
O3 Co1 N1 88.9(3) 1_545 .
N4 Co1 O1 163.2(3) . .
N4 Co1 O1 94.0(3) 2_556 .
O3 Co1 O1 100.1(2) 1_545 .
N1 Co1 O1 84.3(3) . .
N4 Co1 O2 104.6(3) . .
N4 Co1 O2 87.7(3) 2_556 .
O3 Co1 O2 158.5(3) 1_545 .
N1 Co1 O2 91.4(3) . .
O1 Co1 O2 58.7(2) . .
O4 Co2 O4 180.0 2_666 1_545
O4 Co2 N1 92.2(3) 2_666 2_656
O4 Co2 N1 87.8(3) 1_545 2_656
O4 Co2 N1 87.8(3) 2_666 .
O4 Co2 N1 92.2(3) 1_545 .
N1 Co2 N1 180.0 2_656 .
O4 Co2 O1 86.7(2) 2_666 2_656
O4 Co2 O1 93.3(2) 1_545 2_656
N1 Co2 O1 83.3(3) 2_656 2_656
N1 Co2 O1 96.7(3) . 2_656
O4 Co2 O1 93.3(2) 2_666 .
O4 Co2 O1 86.7(2) 1_545 .
N1 Co2 O1 96.7(3) 2_656 .
N1 Co2 O1 83.3(3) . .
O1 Co2 O1 180.0 2_656 .
O2 C1 O1 121.7(8) . .
O2 C1 C2 121.3(8) . .
O1 C1 C2 117.1(8) . .
C3 C2 C7 120.0 . .
C3 C2 C1 121.4(5) . .
C7 C2 C1 118.2(5) . .
C2 C3 C4 120.0 . .
C2 C3 H3A 120.0 . .
C4 C3 H3A 120.0 . .
C5 C4 C3 120.0 . .
C5 C4 C14 117.9(4) . .
C3 C4 C14 121.9(4) . .
C4 C5 C6 120.0 . .
C4 C5 H5A 120.0 . .
C6 C5 H5A 120.0 . .
C7 C6 C5 120.0 . .
C7 C6 C8 116.6(5) . .
C5 C6 C8 123.3(5) . .
C6 C7 C2 120.0 . .
C6 C7 H7A 120.0 . .
C2 C7 H7A 120.0 . .
N7 C8 C6 112.6(7) . .
N7 C8 H8A 109.1 . .
C6 C8 H8A 109.1 . .
N7 C8 H8B 109.1 . .
C6 C8 H8B 109.1 . .
H8A C8 H8B 107.8 . .
C9 N7 C13 120.0 . .
C9 N7 C8 120.8(6) . .
C13 N7 C8 119.2(6) . .
N7 C9 C10 120.0 . .
N7 C9 H9A 120.0 . .
C10 C9 H9A 120.0 . .
C9 C10 C11 120.0 . .
C9 C10 H10A 120.0 . .
C11 C10 H10A 120.0 . .
C12 C11 C10 120.0 . .
C12 C11 C11 118.9(7) . 2_775
C10 C11 C11 121.0(8) . 2_775
C13 C12 C11 120.0 . .
C13 C12 H12A 120.0 . .
C11 C12 H12A 120.0 . .
C12 C13 N7 120.0 . .
C12 C13 H13A 120.0 . .
N7 C13 H13A 120.0 . .
O3 C14 O4 126.7(7) . .
O3 C14 C4 119.2(6) . .
O4 C14 C4 114.0(7) . .
N2 N1 Co1 132.3(7) . .
N2 N1 Co2 122.2(6) . .
Co1 N1 Co2 92.9(3) . .
N3 N2 N1 176.8(12) . .
N5 N4 Co1 123.9(6) . .
N5 N4 Co1 120.5(6) . 2_556
Co1 N4 Co1 95.6(3) . 2_556
N6 N5 N4 176.9(11) . .
C1 O1 Co1 93.5(5) . .
C1 O1 Co2 116.7(5) . .
Co1 O1 Co2 90.5(2) . .
C1 O2 Co1 86.1(5) . .
C14 O3 Co1 121.4(5) . 1_565
C14 O4 Co2 133.0(6) . 1_565

loop_
_geom_bond_atom_site_label_1
_geom_bond_atom_site_label_2
_geom_bond_distance
_geom_bond_site_symmetry_2
Co1 N4 2.069(7) .
Co1 N4 2.109(8) 2_556
Co1 O3 2.092(5) 1_545
Co1 N1 2.107(8) .
Co1 O1 2.147(5) .
Co1 O2 2.331(6) .
Co2 O4 2.014(5) 2_666
Co2 O4 2.014(5) 1_545
Co2 N1 2.126(7) 2_656
Co2 N1 2.126(7) .
Co2 O1 2.172(6) 2_656
Co2 O1 2.172(6) .
C1 O2 1.241(11) .
C1 O1 1.279(11) .
C1 C2 1.516(10) .
C2 C3 1.3900 .
C2 C7 1.3900 .
C3 C4 1.3900 .
C3 H3A 0.9500 .
C4 C5 1.3900 .
C4 C14 1.508(9) .
C5 C6 1.3900 .
C5 H5A 0.9500 .
C6 C7 1.3900 .
C6 C8 1.538(11) .
C7 H7A 0.9500 .
C8 N7 1.452(10) .
C8 H8A 0.9900 .
C8 H8B 0.9900 .
N7 C9 1.3900 .
N7 C13 1.3900 .
C9 C10 1.3900 .
C9 H9A 0.9500 .
C10 C11 1.3900 .
C10 H10A 0.9500 .
C11 C12 1.3900 .
C11 C11 1.486(8) 2_775
C12 C13 1.3900 .
C12 H12A 0.9500 .
C13 H13A 0.9500 .
C14 O3 1.240(10) .
C14 O4 1.245(9) .
N1 N2 1.171(11) .
N2 N3 1.102(12) .
N4 N5 1.202(11) .
N4 Co1 2.109(8) 2_556
N5 N6 1.107(11) .
O3 Co1 2.092(5) 1_565
O4 Co2 2.014(5) 1_565

loop_
_geom_torsion_atom_site_label_1
_geom_torsion_atom_site_label_2
_geom_torsion_atom_site_label_3
_geom_torsion_atom_site_label_4
_geom_torsion
_geom_torsion_site_symmetry_1
_geom_torsion_site_symmetry_4
O2 C1 C2 C3 3.9(11) . .
O1 C1 C2 C3 -176.7(6) . .
O2 C1 C2 C7 177.2(7) . .
O1 C1 C2 C7 -3.4(9) . .
C7 C2 C3 C4 0.0 . .
C1 C2 C3 C4 173.2(6) . .
C2 C3 C4 C5 0.0 . .
C2 C3 C4 C14 -174.1(6) . .
C3 C4 C5 C6 0.0 . .
C14 C4 C5 C6 174.3(6) . .
C4 C5 C6 C7 0.0 . .
C4 C5 C6 C8 176.9(7) . .
C5 C6 C7 C2 0.0 . .
C8 C6 C7 C2 -177.1(7) . .
C3 C2 C7 C6 0.0 . .
C1 C2 C7 C6 -173.5(6) . .
C7 C6 C8 N7 -170.2(6) . .
C5 C6 C8 N7 12.9(11) . .
C6 C8 N7 C9 76.8(9) . .
C6 C8 N7 C13 -106.2(8) . .
C13 N7 C9 C10 0.0 . .
C8 N7 C9 C10 177.0(7) . .
N7 C9 C10 C11 0.0 . .
C9 C10 C11 C12 0.0 . .
C9 C10 C11 C11 -176.7(10) . 2_775
C10 C11 C12 C13 0.0 . .
C11 C11 C12 C13 176.8(10) 2_775 .
C11 C12 C13 N7 0.0 . .
C9 N7 C13 C12 0.0 . .
C8 N7 C13 C12 -177.1(7) . .
C5 C4 C14 O3 157.7(6) . .
C3 C4 C14 O3 -28.1(9) . .
C5 C4 C14 O4 -20.4(8) . .
C3 C4 C14 O4 153.8(5) . .
O2 C1 O1 Co1 -1.2(9) . .
C2 C1 O1 Co1 179.4(6) . .
O2 C1 O1 Co2 -93.6(9) . .
C2 C1 O1 Co2 87.0(8) . .
O1 C1 O2 Co1 1.1(8) . .
C2 C1 O2 Co1 -179.5(7) . .
O4 C14 O3 Co1 4.1(12) . 1_565
C4 C14 O3 Co1 -173.8(4) . 1_565
O3 C14 O4 Co2 18.8(13) . 1_565
C4 C14 O4 Co2 -163.2(5) . 1_565
